data_4325506
loop_
_publ_author_name
'Traian D. Pasatoiu'
'Jean-Pascal Sutter'
'Augustin M. Madalan'
'Fatima Zohra Chiboub Fellah'
'Carine Duhayon'
'Marius Andruh'

_publ_contact_author_email 'jean-pascal.sutter@lcc-toulouse.fr '
_publ_contact_author_fax '(33) 5 61 55 30 03'
_publ_contact_author_name 'JP Sutter'
_publ_contact_author_phone '(33) 5 61 33 31 57'
_publ_section_title
;
 Preparation, Crystal Structures, and Magnetic Features for a Series of
 Dinuclear [NiIILnIII] Schiff-Base Complexes: Evidence for Slow Relaxation
 of the Magnetization for the DyIII Derivative
;
_journal_name_full 'Inorganic Chemistry'
_journal_page_first 5890
_journal_page_last 5898
_journal_paper_doi 10.1021/ic2004276
_journal_volume 50
_journal_year 2011
_chemical_formula_sum 'C23 H26 La N7 Ni O13'
_chemical_formula_weight 806.13
_chemical_name_systematic
;
 ?
;
_space_group_IT_number 14
_symmetry_cell_setting monoclinic
_symmetry_space_group_name_Hall '-P 2yn'
_symmetry_space_group_name_H-M 'P 1 21/n 1'
_atom_sites_solution_hydrogens geom
_atom_sites_solution_primary direct
_atom_sites_solution_secondary difmap
_audit_creation_method SHELXL-97
_cell_angle_alpha 90.00
_cell_angle_beta 91.570(2)
_cell_angle_gamma 90.00
_cell_formula_units_Z 4
_cell_length_a 9.8448(3)
_cell_length_b 17.4207(7)
_cell_length_c 18.2862(5)
_cell_measurement_reflns_used 63716
_cell_measurement_temperature 293(2)
_cell_measurement_theta_max 33.33
_cell_measurement_theta_min 2.24
_cell_volume 3134.97(18)
_computing_cell_refinement X-Area
_computing_data_collection X-Area
_computing_data_reduction X-Area
_computing_structure_refinement 'SHELXL-97 (Sheldrick, 1997)'
_computing_structure_solution 'SHELXS-97 (Sheldrick, 1997)'
_diffrn_ambient_temperature 293(2)
_diffrn_measured_fraction_theta_full 0.986
_diffrn_measured_fraction_theta_max 0.986
_diffrn_measurement_device_type 'STOE-IPDS II'
_diffrn_measurement_method 'omega scans'
_diffrn_radiation_monochromator graphite
_diffrn_radiation_source 'fine-focus sealed tube'
_diffrn_radiation_type MoK\a
_diffrn_radiation_wavelength 0.71073
_diffrn_reflns_av_R_equivalents 0.0439
_diffrn_reflns_av_sigmaI/netI 0.0302
_diffrn_reflns_limit_h_max 15
_diffrn_reflns_limit_h_min -15
_diffrn_reflns_limit_k_max 27
_diffrn_reflns_limit_k_min -26
_diffrn_reflns_limit_l_max 28
_diffrn_reflns_limit_l_min -28
_diffrn_reflns_number 68386
_diffrn_reflns_theta_full 33.57
_diffrn_reflns_theta_max 33.57
_diffrn_reflns_theta_min 2.23
_exptl_absorpt_coefficient_mu 2.017
_exptl_absorpt_correction_T_max 0.4926
_exptl_absorpt_correction_T_min 0.3825
_exptl_absorpt_correction_type multi-scan
_exptl_crystal_colour violet
_exptl_crystal_density_diffrn 1.708
_exptl_crystal_description prism
_exptl_crystal_F_000 1608
_exptl_crystal_size_max 0.5
_exptl_crystal_size_mid 0.35
_exptl_crystal_size_min 0.25
_refine_diff_density_max 0.369
_refine_diff_density_min -1.140
_refine_diff_density_rms 0.079
_refine_ls_extinction_method none
_refine_ls_goodness_of_fit_ref 1.109
_refine_ls_hydrogen_treatment constr
_refine_ls_matrix_type full
_refine_ls_number_parameters 408
_refine_ls_number_reflns 12202
_refine_ls_number_restraints 0
_refine_ls_restrained_S_all 1.109
_refine_ls_R_factor_all 0.0698
_refine_ls_R_factor_gt 0.0433
_refine_ls_shift/su_max 0.003
_refine_ls_shift/su_mean 0.000
_refine_ls_structure_factor_coef Fsqd
_refine_ls_weighting_details 'calc w=1/[\s^2^(Fo^2^)+(0.0273P)^2^+1.3426P] where P=(Fo^2^+2Fc^2^)/3'
_refine_ls_weighting_scheme calc
_refine_ls_wR_factor_gt 0.0766
_refine_ls_wR_factor_ref 0.0834
_reflns_number_gt 8843
_reflns_number_total 12202
_reflns_threshold_expression >2sigma(I)
_cod_data_source_file ic2004276_si_002.cif
_cod_data_source_block tr42
_cod_database_code 4325506

loop_
_symmetry_equiv_pos_as_xyz
'x, y, z'
'-x+1/2, y+1/2, -z+1/2'
'-x, -y, -z'
'x-1/2, -y-1/2, z-1/2'

loop_
_atom_site_label
_atom_site_type_symbol
_atom_site_fract_x
_atom_site_fract_y
_atom_site_fract_z
_atom_site_U_iso_or_equiv
_atom_site_adp_type
_atom_site_occupancy
_atom_site_symmetry_multiplicity
_atom_site_calc_flag
_atom_site_refinement_flags
C1 C 0.1533(4) 0.7210(3) 0.1211(2) 0.0882(12) Uani 1 1 d .
H1A H 0.1923 0.7270 0.0739 0.132 Uiso 1 1 calc R
H1B H 0.1029 0.7663 0.1328 0.132 Uiso 1 1 calc R
H1C H 0.0935 0.6775 0.1203 0.132 Uiso 1 1 calc R
C2 C 0.2209(3) 0.69728(15) 0.24664(17) 0.0524(6) Uani 1 1 d .
C3 C 0.0894(3) 0.70258(19) 0.2702(2) 0.0679(9) Uani 1 1 d .
H3 H 0.0193 0.7151 0.2372 0.082 Uiso 1 1 calc R
C4 C 0.0619(3) 0.6893(2) 0.3426(2) 0.0734(10) Uani 1 1 d .
H4 H -0.0267 0.6933 0.3585 0.088 Uiso 1 1 calc R
C5 C 0.1646(3) 0.67035(19) 0.3909(2) 0.0635(8) Uani 1 1 d .
H5 H 0.1449 0.6615 0.4396 0.076 Uiso 1 1 calc R
C6 C 0.2994(3) 0.66395(16) 0.36841(16) 0.0502(6) Uani 1 1 d .
C7 C 0.3300(2) 0.67889(15) 0.29502(15) 0.0459(5) Uani 1 1 d .
C8 C 0.3991(3) 0.64366(16) 0.42463(15) 0.0516(6) Uani 1 1 d .
H8 H 0.3698 0.6442 0.4725 0.062 Uiso 1 1 calc R
C9 C 0.6053(3) 0.60723(19) 0.48201(14) 0.0568(7) Uani 1 1 d .
H9A H 0.5466 0.6033 0.5236 0.068 Uiso 1 1 calc R
H9B H 0.6695 0.6485 0.4916 0.068 Uiso 1 1 calc R
C10 C 0.6814(3) 0.53287(19) 0.47314(15) 0.0620(8) Uani 1 1 d .
H10A H 0.7051 0.5126 0.5212 0.074 Uiso 1 1 calc R
H10B H 0.6220 0.4960 0.4486 0.074 Uiso 1 1 calc R
C11 C 0.8084(3) 0.5411(2) 0.43048(15) 0.0638(8) Uani 1 1 d .
H11A H 0.8631 0.5821 0.4517 0.077 Uiso 1 1 calc R
H11B H 0.8605 0.4940 0.4347 0.077 Uiso 1 1 calc R
C12 C 0.8697(3) 0.53243(17) 0.30912(15) 0.0540(6) Uani 1 1 d .
H12 H 0.9386 0.5032 0.3310 0.065 Uiso 1 1 calc R
C13 C 0.8781(3) 0.54249(17) 0.23051(15) 0.0523(6) Uani 1 1 d .
C14 C 0.9897(4) 0.5080(2) 0.19721(19) 0.0788(11) Uani 1 1 d .
H14 H 1.0506 0.4793 0.2258 0.095 Uiso 1 1 calc R
C15 C 1.0113(4) 0.5155(3) 0.1244(2) 0.0869(12) Uani 1 1 d .
H15 H 1.0867 0.4927 0.1039 0.104 Uiso 1 1 calc R
C16 C 0.9204(4) 0.5573(2) 0.08092(17) 0.0681(8) Uani 1 1 d .
H16 H 0.9336 0.5619 0.0309 0.082 Uiso 1 1 calc R
C17 C 0.8109(3) 0.59176(16) 0.11224(14) 0.0493(6) Uani 1 1 d .
C18 C 0.7860(3) 0.58602(14) 0.18780(13) 0.0433(5) Uani 1 1 d .
C19 C 0.7367(5) 0.6481(2) -0.00228(16) 0.0788(11) Uani 1 1 d .
H19A H 0.6665 0.6810 -0.0219 0.118 Uiso 1 1 calc R
H19B H 0.7329 0.5994 -0.0269 0.118 Uiso 1 1 calc R
H19C H 0.8237 0.6714 -0.0093 0.118 Uiso 1 1 calc R
C20 C 0.4414(3) 0.47162(18) 0.26141(19) 0.0620(7) Uani 1 1 d .
C21 C 0.3595(5) 0.4146(3) 0.2222(3) 0.1119(17) Uani 1 1 d .
H21A H 0.2744 0.4083 0.2460 0.168 Uiso 1 1 calc R
H21B H 0.4070 0.3665 0.2221 0.168 Uiso 1 1 calc R
H21C H 0.3430 0.4313 0.1728 0.168 Uiso 1 1 calc R
C22 C 0.7342(3) 0.78845(18) 0.34707(16) 0.0553(6) Uani 1 1 d .
C23 C 0.7801(6) 0.8682(2) 0.3512(3) 0.1110(17) Uani 1 1 d .
H23A H 0.8586 0.8716 0.3833 0.167 Uiso 1 1 calc R
H23B H 0.7088 0.8997 0.3697 0.167 Uiso 1 1 calc R
H23C H 0.8030 0.8856 0.3033 0.167 Uiso 1 1 calc R
La1 La 0.527899(15) 0.709013(8) 0.147946(8) 0.04399(4) Uani 1 1 d .
N1 n 0.5228(2) 0.62518(13) 0.41575(11) 0.0472(5) Uani 1 1 d .
N2 n 0.7815(2) 0.55801(13) 0.35187(11) 0.0469(5) Uani 1 1 d .
N3 n 0.3986(3) 0.86621(15) 0.13223(19) 0.0714(8) Uani 1 1 d .
N4 n 0.3904(4) 0.58848(18) 0.05260(17) 0.0795(9) Uani 1 1 d .
N5 n 0.7762(3) 0.81537(14) 0.13056(14) 0.0559(6) Uani 1 1 d .
N6 n 0.5052(3) 0.51648(15) 0.28910(14) 0.0581(6) Uani 1 1 d .
N7 n 0.7029(2) 0.72705(14) 0.34219(13) 0.0499(5) Uani 1 1 d .
Ni2 Ni 0.61298(3) 0.617852(18) 0.318092(16) 0.03991(7) Uani 1 1 d .
O1 O 0.2597(2) 0.70930(13) 0.17535(12) 0.0622(5) Uani 1 1 d .
O2 O 0.45465(17) 0.67673(11) 0.26893(9) 0.0460(4) Uani 1 1 d .
O3 O 0.68040(18) 0.62135(10) 0.21412(9) 0.0452(4) Uani 1 1 d .
O4 O 0.7172(2) 0.63687(12) 0.07444(10) 0.0587(5) Uani 1 1 d .
O5 O 0.3975(3) 0.82098(13) 0.07855(14) 0.0741(7) Uani 1 1 d .
O6 O 0.4583(2) 0.84406(13) 0.19034(13) 0.0696(6) Uani 1 1 d .
O7 O 0.3455(3) 0.92884(16) 0.1285(2) 0.1169(13) Uani 1 1 d .
O8 O 0.4281(3) 0.57257(13) 0.11613(14) 0.0790(7) Uani 1 1 d .
O9 O 0.4154(3) 0.65613(14) 0.02987(12) 0.0767(7) Uani 1 1 d .
O10 O 0.3302(4) 0.54298(19) 0.01355(19) 0.1331(15) Uani 1 1 d .
O11 O 0.6885(3) 0.80907(13) 0.07962(12) 0.0681(6) Uani 1 1 d .
O12 O 0.7563(2) 0.77788(14) 0.18729(12) 0.0683(6) Uani 1 1 d .
O13 O 0.8763(3) 0.85562(18) 0.12471(16) 0.0937(9) Uani 1 1 d .

loop_
_atom_site_aniso_label
_atom_site_aniso_U_11
_atom_site_aniso_U_22
_atom_site_aniso_U_33
_atom_site_aniso_U_23
_atom_site_aniso_U_13
_atom_site_aniso_U_12
C1 0.064(2) 0.104(3) 0.094(3) 0.017(2) -0.0361(19) -0.009(2)
C2 0.0425(13) 0.0453(14) 0.0690(17) 0.0017(12) -0.0053(12) -0.0036(10)
C3 0.0423(14) 0.0623(18) 0.098(3) 0.0042(18) -0.0119(15) -0.0016(14)
C4 0.0382(14) 0.074(2) 0.108(3) -0.003(2) 0.0119(16) 0.0000(14)
C5 0.0465(15) 0.0666(19) 0.078(2) -0.0068(16) 0.0149(14) 0.0006(14)
C6 0.0402(12) 0.0514(14) 0.0594(15) -0.0046(12) 0.0094(11) -0.0013(11)
C7 0.0363(11) 0.0421(12) 0.0592(15) -0.0010(11) -0.0007(10) -0.0011(10)
C8 0.0508(14) 0.0571(15) 0.0475(13) -0.0021(12) 0.0142(11) -0.0033(12)
C9 0.0540(15) 0.078(2) 0.0384(12) 0.0011(13) 0.0030(11) -0.0047(14)
C10 0.075(2) 0.0696(19) 0.0412(13) 0.0150(13) -0.0026(13) -0.0034(16)
C11 0.0626(17) 0.084(2) 0.0447(14) 0.0109(14) -0.0044(12) 0.0196(16)
C12 0.0573(15) 0.0545(15) 0.0500(14) 0.0010(12) -0.0027(12) 0.0175(13)
C13 0.0549(15) 0.0553(15) 0.0468(13) -0.0052(11) 0.0033(11) 0.0138(12)
C14 0.072(2) 0.101(3) 0.064(2) -0.0058(19) 0.0069(16) 0.041(2)
C15 0.080(2) 0.114(3) 0.067(2) -0.017(2) 0.0170(18) 0.041(2)
C16 0.077(2) 0.080(2) 0.0477(15) -0.0119(15) 0.0158(14) 0.0080(18)
C17 0.0592(15) 0.0470(13) 0.0419(12) -0.0047(10) 0.0059(11) 0.0016(12)
C18 0.0472(13) 0.0413(12) 0.0415(11) -0.0041(9) 0.0049(10) 0.0010(10)
C19 0.123(3) 0.077(2) 0.0373(14) 0.0041(14) 0.0139(17) 0.012(2)
C20 0.0621(18) 0.0498(15) 0.074(2) 0.0025(14) 0.0013(15) -0.0036(14)
C21 0.105(3) 0.081(3) 0.149(5) -0.026(3) -0.007(3) -0.034(3)
C22 0.0576(15) 0.0548(16) 0.0534(14) 0.0000(13) 0.0006(12) 0.0007(14)
C23 0.161(5) 0.058(2) 0.113(4) -0.002(2) -0.001(3) -0.028(3)
La1 0.05036(8) 0.04159(7) 0.03960(7) 0.00468(6) -0.00640(5) -0.00249(6)
N1 0.0452(11) 0.0567(12) 0.0399(10) 0.0010(9) 0.0060(8) -0.0044(10)
N2 0.0476(11) 0.0514(12) 0.0416(10) 0.0049(9) -0.0001(9) 0.0074(9)
N3 0.0596(15) 0.0471(13) 0.106(2) 0.0072(14) -0.0272(15) -0.0036(12)
N4 0.100(2) 0.0644(17) 0.0727(19) -0.0085(15) -0.0200(17) -0.0189(16)
N5 0.0592(14) 0.0538(13) 0.0554(13) 0.0078(11) 0.0127(11) -0.0055(11)
N6 0.0640(15) 0.0523(13) 0.0578(14) 0.0052(11) -0.0009(12) -0.0058(11)
N7 0.0446(11) 0.0526(13) 0.0526(12) -0.0005(10) 0.0036(9) -0.0021(9)
Ni2 0.03849(14) 0.04549(16) 0.03582(14) 0.00317(12) 0.00221(11) 0.00143(12)
O1 0.0484(10) 0.0683(13) 0.0688(13) 0.0120(11) -0.0179(9) -0.0046(10)
O2 0.0365(8) 0.0560(10) 0.0456(9) 0.0064(8) 0.0005(7) 0.0023(7)
O3 0.0489(9) 0.0496(9) 0.0372(8) 0.0041(7) 0.0056(7) 0.0096(8)
O4 0.0808(14) 0.0591(12) 0.0366(9) 0.0035(8) 0.0071(9) 0.0096(10)
O5 0.0855(16) 0.0566(12) 0.0782(15) 0.0114(11) -0.0331(13) -0.0028(12)
O6 0.0759(15) 0.0536(12) 0.0782(15) -0.0053(11) -0.0179(12) 0.0060(11)
O7 0.115(2) 0.0576(15) 0.174(3) -0.0038(17) -0.063(2) 0.0253(16)
O8 0.110(2) 0.0572(13) 0.0688(14) 0.0054(11) -0.0155(14) -0.0182(13)
O9 0.1049(19) 0.0642(14) 0.0594(13) 0.0027(11) -0.0258(13) -0.0172(13)
O10 0.198(4) 0.090(2) 0.108(2) -0.0157(18) -0.056(3) -0.054(2)
O11 0.0863(16) 0.0695(14) 0.0483(11) 0.0098(10) 0.0005(11) -0.0119(12)
O12 0.0657(13) 0.0836(16) 0.0552(11) 0.0233(11) -0.0036(10) -0.0210(11)
O13 0.0777(17) 0.101(2) 0.103(2) 0.0269(16) 0.0117(15) -0.0364(16)

loop_
_atom_type_symbol
_atom_type_description
_atom_type_scat_dispersion_real
_atom_type_scat_dispersion_imag
_atom_type_scat_source
C C 0.0033 0.0016 'International Tables Vol C Tables 4.2.6.8 and 6.1.1.4'
H H 0.0000 0.0000 'International Tables Vol C Tables 4.2.6.8 and 6.1.1.4'
La La -0.2871 2.4523 'International Tables Vol C Tables 4.2.6.8 and 6.1.1.4'
N N 0.0061 0.0033 'International Tables Vol C Tables 4.2.6.8 and 6.1.1.4'
Ni Ni 0.3393 1.1124 'International Tables Vol C Tables 4.2.6.8 and 6.1.1.4'
O O 0.0106 0.0060 'International Tables Vol C Tables 4.2.6.8 and 6.1.1.4'

loop_
_geom_angle_atom_site_label_1
_geom_angle_atom_site_label_2
_geom_angle_atom_site_label_3
_geom_angle
O1 C1 H1A 109.5
O1 C1 H1B 109.5
H1A C1 H1B 109.5
O1 C1 H1C 109.5
H1A C1 H1C 109.5
H1B C1 H1C 109.5
C3 C2 O1 124.7(3)
C3 C2 C7 121.7(3)
O1 C2 C7 113.6(2)
C2 C3 C4 120.0(3)
C2 C3 H3 120.0
C4 C3 H3 120.0
C5 C4 C3 120.0(3)
C5 C4 H4 120.0
C3 C4 H4 120.0
C4 C5 C6 121.3(3)
C4 C5 H5 119.4
C6 C5 H5 119.4
C5 C6 C7 119.5(3)
C5 C6 C8 116.1(3)
C7 C6 C8 124.3(2)
O2 C7 C6 124.1(2)
O2 C7 C2 118.4(2)
C6 C7 C2 117.5(2)
N1 C8 C6 127.1(2)
N1 C8 H8 116.4
C6 C8 H8 116.4
N1 C9 C10 111.0(2)
N1 C9 H9A 109.4
C10 C9 H9A 109.4
N1 C9 H9B 109.4
C10 C9 H9B 109.4
H9A C9 H9B 108.0
C11 C10 C9 113.4(3)
C11 C10 H10A 108.9
C9 C10 H10A 108.9
C11 C10 H10B 108.9
C9 C10 H10B 108.9
H10A C10 H10B 107.7
N2 C11 C10 113.2(2)
N2 C11 H11A 108.9
C10 C11 H11A 108.9
N2 C11 H11B 108.9
C10 C11 H11B 108.9
H11A C11 H11B 107.7
N2 C12 C13 128.9(2)
N2 C12 H12 115.6
C13 C12 H12 115.6
C18 C13 C14 119.4(3)
C18 C13 C12 124.3(2)
C14 C13 C12 116.3(3)
C15 C14 C13 121.9(3)
C15 C14 H14 119.1
C13 C14 H14 119.1
C14 C15 C16 119.7(3)
C14 C15 H15 120.1
C16 C15 H15 120.1
C17 C16 C15 119.5(3)
C17 C16 H16 120.3
C15 C16 H16 120.3
C16 C17 O4 124.1(3)
C16 C17 C18 122.4(3)
O4 C17 C18 113.5(2)
O3 C18 C13 123.8(2)
O3 C18 C17 119.1(2)
C13 C18 C17 117.2(2)
O4 C19 H19A 109.5
O4 C19 H19B 109.5
H19A C19 H19B 109.5
O4 C19 H19C 109.5
H19A C19 H19C 109.5
H19B C19 H19C 109.5
N6 C20 C21 177.5(4)
C20 C21 H21A 109.5
C20 C21 H21B 109.5
H21A C21 H21B 109.5
C20 C21 H21C 109.5
H21A C21 H21C 109.5
H21B C21 H21C 109.5
N7 C22 C23 177.4(4)
C22 C23 H23A 109.5
C22 C23 H23B 109.5
H23A C23 H23B 109.5
C22 C23 H23C 109.5
H23A C23 H23C 109.5
H23B C23 H23C 109.5
O2 La1 O3 66.08(6)
O2 La1 O9 123.65(7)
O3 La1 O9 115.94(7)
O2 La1 O6 81.27(7)
O3 La1 O6 126.00(6)
O9 La1 O6 117.92(8)
O2 La1 O8 82.70(7)
O3 La1 O8 76.42(7)
O9 La1 O8 48.75(7)
O6 La1 O8 142.27(9)
O2 La1 O12 97.48(6)
O3 La1 O12 68.90(7)
O9 La1 O12 137.59(8)
O6 La1 O12 74.56(8)
O8 La1 O12 141.57(8)
O2 La1 O5 117.35(8)
O3 La1 O5 170.14(7)
O9 La1 O5 70.64(8)
O6 La1 O5 48.71(7)
O8 La1 O5 112.79(8)
O12 La1 O5 101.25(7)
O2 La1 O4 126.00(6)
O3 La1 O4 61.44(6)
O9 La1 O4 72.31(8)
O6 La1 O4 141.62(8)
O8 La1 O4 73.88(8)
O12 La1 O4 75.33(8)
O5 La1 O4 116.54(8)
O2 La1 O11 140.62(7)
O3 La1 O11 105.96(7)
O9 La1 O11 95.02(7)
O6 La1 O11 73.26(8)
O8 La1 O11 134.81(8)
O12 La1 O11 47.27(6)
O5 La1 O11 65.26(8)
O4 La1 O11 68.89(7)
O2 La1 O1 60.79(6)
O3 La1 O1 120.04(6)
O9 La1 O1 75.86(8)
O6 La1 O1 70.91(7)
O8 La1 O1 71.44(8)
O12 La1 O1 141.34(7)
O5 La1 O1 67.85(7)
O4 La1 O1 143.23(7)
O11 La1 O1 132.56(7)
O2 La1 N4 103.09(8)
O3 La1 N4 96.37(8)
O9 La1 N4 24.68(8)
O6 La1 N4 133.54(8)
O8 La1 N4 24.08(8)
O12 La1 N4 147.09(9)
O5 La1 N4 91.82(8)
O4 La1 N4 71.81(9)
O11 La1 N4 116.26(8)
O1 La1 N4 71.57(9)
O2 La1 N3 99.34(8)
O3 La1 N3 149.77(7)
O9 La1 N3 94.25(8)
O6 La1 N3 24.30(7)
O8 La1 N3 129.95(8)
O12 La1 N3 88.14(7)
O5 La1 N3 24.42(7)
O4 La1 N3 132.94(8)
O11 La1 N3 67.69(8)
O1 La1 N3 66.78(7)
N4 La1 N3 113.10(8)
C8 N1 C9 117.1(2)
C8 N1 Ni2 124.99(19)
C9 N1 Ni2 117.88(17)
C12 N2 C11 114.9(2)
C12 N2 Ni2 123.98(18)
C11 N2 Ni2 121.10(18)
O7 N3 O5 121.7(3)
O7 N3 O6 120.9(3)
O5 N3 O6 117.4(3)
O7 N3 La1 177.7(3)
O5 N3 La1 60.18(14)
O6 N3 La1 57.21(15)
O10 N4 O8 122.3(3)
O10 N4 O9 120.6(3)
O8 N4 O9 117.1(3)
O10 N4 La1 176.6(3)
O8 N4 La1 59.86(15)
O9 N4 La1 57.26(14)
O13 N5 O12 121.4(3)
O13 N5 O11 121.8(3)
O12 N5 O11 116.8(2)
C20 N6 Ni2 165.7(3)
C22 N7 Ni2 168.7(2)
N1 Ni2 O3 171.15(8)
N1 Ni2 N2 97.94(9)
O3 Ni2 N2 90.86(8)
N1 Ni2 O2 90.49(8)
O3 Ni2 O2 80.72(7)
N2 Ni2 O2 171.55(8)
N1 Ni2 N6 92.56(10)
O3 Ni2 N6 87.99(9)
N2 Ni2 N6 92.70(9)
O2 Ni2 N6 86.44(9)
N1 Ni2 N7 87.20(9)
O3 Ni2 N7 91.27(8)
N2 Ni2 N7 93.64(9)
O2 Ni2 N7 87.19(8)
N6 Ni2 N7 173.63(9)
N1 Ni2 La1 130.06(6)
O3 Ni2 La1 41.10(5)
N2 Ni2 La1 131.30(6)
O2 Ni2 La1 40.47(5)
N6 Ni2 La1 92.79(7)
N7 Ni2 La1 82.53(6)
C2 O1 C1 117.2(3)
C2 O1 La1 118.08(14)
C1 O1 La1 124.8(2)
C7 O2 Ni2 123.67(16)
C7 O2 La1 128.66(15)
Ni2 O2 La1 106.01(7)
C18 O3 Ni2 127.73(15)
C18 O3 La1 126.54(15)
Ni2 O3 La1 105.70(7)
C17 O4 C19 117.5(2)
C17 O4 La1 119.06(15)
C19 O4 La1 123.2(2)
N3 O5 La1 95.40(16)
N3 O6 La1 98.49(18)
N4 O8 La1 96.06(18)
N4 O9 La1 98.05(17)
N5 O11 La1 96.51(15)
N5 O12 La1 99.44(17)

loop_
_geom_bond_atom_site_label_1
_geom_bond_atom_site_label_2
_geom_bond_distance
C1 O1 1.438(3)
C1 H1A 0.9600
C1 H1B 0.9600
C1 H1C 0.9600
C2 C3 1.378(4)
C2 O1 1.384(4)
C2 C7 1.409(4)
C3 C4 1.378(5)
C3 H3 0.9300
C4 C5 1.364(5)
C4 H4 0.9300
C5 C6 1.405(4)
C5 H5 0.9300
C6 C7 1.408(4)
C6 C8 1.446(4)
C7 O2 1.329(3)
C8 N1 1.274(3)
C8 H8 0.9300
C9 N1 1.474(3)
C9 C10 1.508(5)
C9 H9A 0.9700
C9 H9B 0.9700
C10 C11 1.498(4)
C10 H10A 0.9700
C10 H10B 0.9700
C11 N2 1.484(3)
C11 H11A 0.9700
C11 H11B 0.9700
C12 N2 1.265(4)
C12 C13 1.453(4)
C12 H12 0.9300
C13 C18 1.402(4)
C13 C14 1.406(4)
C14 C15 1.360(5)
C14 H14 0.9300
C15 C16 1.386(5)
C15 H15 0.9300
C16 C17 1.374(4)
C16 H16 0.9300
C17 O4 1.382(3)
C17 C18 1.413(4)
C18 O3 1.311(3)
C19 O4 1.435(3)
C19 H19A 0.9600
C19 H19B 0.9600
C19 H19C 0.9600
C20 N6 1.116(4)
C20 C21 1.456(5)
C21 H21A 0.9600
C21 H21B 0.9600
C21 H21C 0.9600
C22 N7 1.116(4)
C22 C23 1.462(5)
C23 H23A 0.9600
C23 H23B 0.9600
C23 H23C 0.9600
La1 O2 2.4120(18)
La1 O3 2.4394(16)
La1 O9 2.570(2)
La1 O6 2.576(2)
La1 O8 2.631(2)
La1 O12 2.632(2)
La1 O5 2.641(2)
La1 O4 2.645(2)
La1 O11 2.685(2)
La1 O1 2.701(2)
La1 N4 3.025(3)
La1 N3 3.030(3)
N1 Ni2 2.020(2)
N2 Ni2 2.040(2)
N3 O7 1.211(3)
N3 O5 1.258(4)
N3 O6 1.261(3)
N4 O10 1.211(4)
N4 O8 1.241(4)
N4 O9 1.276(4)
N5 O13 1.217(3)
N5 O12 1.246(3)
N5 O11 1.258(3)
N6 Ni2 2.120(3)
N7 Ni2 2.139(2)
Ni2 O3 2.0318(17)
Ni2 O2 2.0526(17)
